data_2004603
loop_
_publ_author_name
'Li, W.-Z.'
'Wang, J.-L.'
'Miao, X.-S.'
'Zhou, Y.'
'Miao, F.-M.'

_publ_section_title
;
 1,4,10,13-Tetrathia-7,16-diazacyclooctadecanenickel(II) Nitrate
 Hydrate
;
_journal_issue 3
_journal_name_full 'Acta Crystallographica Section C'
_journal_page_first 555
_journal_page_last 557
_journal_paper_doi 10.1107/S0108270195009619
_journal_volume 52
_journal_year 1996
_chemical_formula_iupac '[Ni (C12 H26 N2 S4)] (N1 O3)2, H2 O1'
_chemical_formula_moiety 'C12 H26 N2 Ni S4 , 2N O3 , H2 O'
_chemical_formula_sum 'C12 H28 N4 Ni O7 S4'
_chemical_formula_weight 527.35
_space_group_IT_number 29
_symmetry_cell_setting orthorhombic
_symmetry_space_group_name_Hall 'P 2c -2ac'
_symmetry_space_group_name_H-M 'P c a 21'
_atom_type_scat_source 'IntTabIV Table 2.3.1'
_cell_angle_alpha 90.
_cell_angle_beta 90.
_cell_angle_gamma 90.
_cell_formula_units_Z 4
_cell_length_a 17.682(4)
_cell_length_b 10.292(3)
_cell_length_c 11.855(3)
_cell_measurement_reflns_used 25
_cell_measurement_temperature 293
_cell_measurement_theta_max 11.87
_cell_measurement_theta_min 7.68
_cell_volume 2157.4(10)
_diffrn_measurement_device 'Enraf-Nonius CAD-4'
_diffrn_measurement_method \w/2\q
_diffrn_radiation_type MoK\a
_diffrn_radiation_wavelength 0.71073
_diffrn_reflns_av_R_equivalents 0.032
_diffrn_reflns_limit_h_max 21
_diffrn_reflns_limit_h_min 0
_diffrn_reflns_limit_k_max 12
_diffrn_reflns_limit_k_min 0
_diffrn_reflns_limit_l_max 14
_diffrn_reflns_limit_l_min 0
_diffrn_reflns_number 2191
_diffrn_reflns_theta_max 25
_diffrn_standards_decay_% none
_diffrn_standards_interval_count 400
_diffrn_standards_number 3
_exptl_absorpt_coefficient_mu 1.314
_exptl_absorpt_correction_T_max 0.988
_exptl_absorpt_correction_T_min 0.920
_exptl_absorpt_correction_type 'empirical via \y scans'
_exptl_crystal_colour purple
_exptl_crystal_density_diffrn 1.623
_exptl_crystal_density_meas 1.630
_exptl_crystal_description prism
_exptl_crystal_size_max 0.2
_exptl_crystal_size_mid 0.2
_exptl_crystal_size_min 0.15
_refine_diff_density_max 0.486
_refine_diff_density_min -0.150
_refine_ls_extinction_method none
_refine_ls_goodness_of_fit_obs 1.876
_refine_ls_hydrogen_treatment noref
_refine_ls_number_parameters 253
_refine_ls_number_reflns 1226
_refine_ls_R_factor_obs 0.034
_refine_ls_shift/esd_max 0.001
_refine_ls_structure_factor_coef F
_refine_ls_weighting_details 'w = 1/[\s^2^(F) + 0.0001F^2^]'
_refine_ls_weighting_scheme calc
_refine_ls_wR_factor_obs 0.037
_reflns_number_observed 1226
_reflns_number_total 2000
_reflns_observed_criterion F>2.5\s(F)
_cod_data_source_file fg1049.cif
_cod_data_source_block fg1049a
_cod_depositor_comments
;
The following automatic conversions were performed:

'_refine_ls_weighting_scheme' value 'w = 1/[\s^2^(F) + 0.0001F^2^]'
was changed to 'calc'. New tag '_refine_ls_weighting_details' was
created. The value of the new tag was set to 'w = 1/[\s^2^(F) +
0.0001F^2^]'.

Automatic conversion script
Id: cif_fix_values 3143 2015-03-26 13:38:13Z robertas 
;
_cod_original_cell_volume 2157.4
_cod_database_code 2004603

loop_
_symmetry_equiv_pos_as_xyz
x,y,z
-x,-y,1/2+z
1/2+x,-y,z
1/2-x,y,1/2+z

loop_
_atom_site_label
_atom_site_fract_x
_atom_site_fract_y
_atom_site_fract_z
_atom_site_U_iso_or_equiv
Ni(1) 0.40410(5) 0.2103(1) 0.000 0.0291(3)
S(1) 0.3749(1) 0.0320(2) 0.1291(2) 0.0403(6)
S(2) 0.4075(1) 0.3838(3) -0.1356(2) 0.0475(6)
S(3) 0.3675(1) 0.3702(2) 0.1411(2) 0.0390(6)
S(4) 0.4638(1) 0.0488(3) -0.1180(2) 0.0423(6)
N(1) 0.2955(4) 0.1801(8) -0.0592(7) 0.038(3)
N(2) 0.5140(4) 0.2448(7) 0.0642(6) 0.035(3)
O(11) 0.1735(4) 0.3550(8) 0.0272(9) 0.085(3)
O(12) 0.0564(4) 0.3347(8) 0.059(1) 0.114(4)
O(13) 0.1260(5) 0.1758(8) 0.0679(1) 0.100(4)
O(21) 0.8065(5) 0.218(1) -0.242(1) 0.114(4)
O(22) 0.6892(5) 0.263(1) -0.2430(9) 0.108(4)
O(23) 0.7528(7) 0.280(1) -0.0973(8) 0.109(4)
O(10) 0.5981(5) 0.4180(8) -0.0764(8) 0.082(3)
N(11) 0.1175(4) 0.2882(8) 0.0442(8) 0.060(3)
N(21) 0.7498(6) 0.2555(8) -0.1953(8) 0.062(3)
C(1) 0.2820(5) -0.002(1) 0.073(1) 0.051(3)
C(2) 0.2719(5) 0.0441(9) -0.0468(9) 0.048(3)
C(3) 0.2886(5) 0.227(1) -0.1764(9) 0.060(4)
C(4) 0.3113(6) 0.366(1) -0.1858(9) 0.051(3)
C(5) 0.4003(6) 0.525(1) -0.0464(9) 0.054(3)
C(6) 0.3496(6) 0.5132(9) 0.0556(9) 0.048(3)
C(7) 0.4608(6) 0.404(1) 0.1969(9) 0.052(3)
C(8) 0.5121(6) 0.286(1) 0.1804(9) 0.053(3)
C(9) 0.5654(5) 0.137(1) 0.0421(9) 0.052(3)
C(10) 0.5605(5) 0.085(1) -0.0733(9) 0.053(3)
C(11) 0.4455(6) -0.1059(9) -0.0493(9) 0.047(3)
C(12) 0.4302(5) -0.1023(9) 0.0757(9) 0.044(3)
H(1) 0.267 0.221 -0.009 0.063
H(2) 0.523 0.312 -0.004 0.063
H(01) 0.619 0.466 -0.024 0.063
H(02) 0.636 0.392 -0.127 0.063
H(11) 0.244 0.042 0.121 0.063
H(12) 0.271 -0.093 0.079 0.063
H(21) 0.302 -0.009 -0.096 0.063
H(22) 0.220 0.034 -0.071 0.063
H(31) 0.237 0.215 -0.204 0.063
H(32) 0.321 0.177 -0.225 0.063
H(41) 0.306 0.398 -0.261 0.063
H(42) 0.277 0.419 -0.139 0.063
H(51) 0.384 0.597 -0.091 0.063
H(52) 0.450 0.545 -0.018 0.063
H(61) 0.356 0.592 0.099 0.063
H(62) 0.298 0.513 0.027 0.063
H(71) 0.458 0.427 0.276 0.063
H(72) 0.482 0.480 0.159 0.063
H(81) 0.562 0.305 0.205 0.063
H(82) 0.492 0.216 0.225 0.063
H(91) 0.552 0.065 0.093 0.063
H(92) 0.616 0.160 0.058 0.063
H(101) 0.581 0.150 -0.122 0.063
H(102) 0.591 0.009 -0.079 0.063
H(111) 0.487 -0.162 -0.063 0.063
H(112) 0.401 -0.144 -0.084 0.063
H(121) 0.405 -0.182 0.098 0.063
H(122) 0.478 -0.102 0.114 0.063

loop_
_geom_angle_atom_site_label_1
_geom_angle_atom_site_label_2
_geom_angle_atom_site_label_3
_geom_angle
_geom_angle_publ_flag
S(1) Ni(1) S(2) 169.00(10) yes
S(1) Ni(1) S(3) 91.20(10) yes
S(1) Ni(1) S(4) 86.50(10) yes
S(1) Ni(1) N(1) 84.4(3) yes
S(1) Ni(1) N(2) 95.4(3) yes
S(2) Ni(1) S(3) 87.90(10) yes
S(2) Ni(1) S(4) 96.50(10) yes
S(2) Ni(1) N(1) 84.7(3) yes
S(2) Ni(1) N(2) 95.3(2) yes
S(3) Ni(1) S(4) 168.40(10) yes
S(3) Ni(1) N(1) 95.0(3) yes
S(3) Ni(1) N(2) 83.3(3) yes
S(4) Ni(1) N(1) 96.1(3) yes
S(4) Ni(1) N(2) 85.5(3) yes
N(1) Ni(1) N(2) 178.4(4) yes
Ni(1) S(1) C(12) 103.9(4) no
Ni(1) S(2) C(4) 96.9(4) no
C(4) S(2) C(5) 102.1(6) no
Ni(1) S(3) C(7) 97.9(4) no
Ni(1) S(4) C(10) 95.8(4) no
C(10) S(4) C(11) 102.4(6) no
Ni(1) N(1) C(3) 110.3(7) no
Ni(1) N(2) C(8) 111.7(7) no
C(8) N(2) C(9) 114.2(9) no
N(1) C(2) C(1) 111.0(10) no
S(2) C(4) C(3) 109.1(8) no
S(3) C(6) C(5) 114.3(9) no
N(2) C(8) C(7) 112.0(10) no
S(4) C(10) C(9) 113.6(8) no
S(1) C(12) C(11) 117.0(10) no
O(11) N(11) O(13) 119.0(10) no
O(21) N(21) O(22) 123.0(10) no
O(22) N(21) O(23) 119(2) no
Ni(1) S(1) C(1) 96.2(4) no
C(1) S(1) C(12) 102.3(6) no
Ni(1) S(2) C(5) 101.9(4) no
Ni(1) S(3) C(6) 102.2(4) no
C(6) S(3) C(7) 102.0(6) no
Ni(1) S(4) C(11) 105.4(4) no
Ni(1) N(1) C(2) 111.9(7) no
C(2) N(1) C(3) 112.0(10) no
Ni(1) N(2) C(9) 112.4(7) no
S(1) C(1) C(2) 113.2(9) no
N(1) C(3) C(4) 111.0(10) no
S(2) C(5) C(6) 116.4(9) no
S(3) C(7) C(8) 110.1(8) no
N(2) C(9) C(10) 114.0(10) no
S(4) C(11) C(12) 117.0(10) no
O(11) N(11) O(12) 122.0(10) no
O(12) N(11) O(13) 118.0(10) no
O(21) N(21) O(23) 118(2) no

loop_
_geom_bond_atom_site_label_1
_geom_bond_atom_site_label_2
_geom_bond_distance
_geom_bond_publ_flag
Ni(1) S(1) 2.445(3) yes
Ni(1) S(2) 2.403(3) yes
Ni(1) S(3) 2.433(3) yes
Ni(1) S(4) 2.416(3) yes
Ni(1) N(1) 2.069(8) yes
Ni(1) N(2) 2.118(8) yes
S(1) C(1) 1.810(10) no
S(2) C(4) 1.810(10) no
S(3) C(6) 1.810(10) no
S(4) C(10) 1.830(10) no
N(1) C(2) 1.470(10) no
N(2) C(8) 1.44(2) no
C(1) C(2) 1.50(2) no
C(5) C(6) 1.51(2) no
C(9) C(10) 1.47(2) no
O(11) N(11) 1.220(10) no
O(13) N(11) 1.200(10) no
O(22) N(21) 1.21(2) no
N(1) H(1) 0.88 no
C(1) H(11) 0.98 no
C(2) H(21) 0.97 no
C(3) H(31) 0.97 no
C(4) H(41) 0.96 no
C(5) H(51) 0.95 no
C(6) H(61) 0.97 no
C(7) H(71) 0.98 no
C(8) H(81) 0.95 no
C(9) H(91) 0.98 no
C(10) H(101) 0.96 no
C(11) H(111) 0.95 no
C(12) H(121) 0.97 no
O(10) H(01) 0.87 no
S(1) C(12) 1.810(10) no
S(2) C(5) 1.800(10) no
S(3) C(7) 1.810(10) no
S(4) C(11) 1.820(10) no
N(1) C(3) 1.48(2) no
N(2) C(9) 1.460(10) no
C(3) C(4) 1.49(2) no
C(7) C(8) 1.53(2) no
C(11) C(12) 1.51(2) no
O(12) N(11) 1.190(10) no
O(21) N(21) 1.21(2) no
O(23) N(21) 1.190(10) no
N(2) H(2) 1.08 no
C(1) H(12) 0.96 no
C(2) H(22) 0.97 no
C(3) H(32) 0.96 no
C(4) H(42) 0.99 no
C(5) H(52) 0.96 no
C(6) H(62) 0.97 no
C(7) H(72) 0.98 no
C(8) H(82) 0.95 no
C(9) H(92) 0.95 no
C(10) H(102) 0.95 no
C(11) H(112) 0.97 no
C(12) H(122) 0.96 no
O(10) H(02) 0.94 no

loop_
_geom_torsion_atom_site_label_1
_geom_torsion_atom_site_label_2
_geom_torsion_atom_site_label_3
_geom_torsion_atom_site_label_4
_geom_torsion
_geom_torsion_publ_flag
C(12) S(1) C(1) C(2) -83.2(8) yes
C(1) S(1) C(12) C(11) 69.5(8) yes
C(5) S(2) C(4) C(3) -134.1(7) yes
C(4) S(2) C(5) C(6) 63.2(9) yes
C(7) S(3) C(6) C(5) 67.0(8) yes
C(6) S(3) C(7) C(8) -131.2(8) yes
C(11) S(4) C(10) C(9) -79.0(9) yes
C(10) S(4) C(11) C(12) 75.4(8) yes
C(3) N(1) C(2) C(1) 178.1(7) yes
C(2) N(1) C(3) C(4) 178.8(8) yes
C(9) N(2) C(8) C(7) 176.8(8) yes
C(8) N(2) C(9) C(10) 172.9(8) yes
S(1) C(1) C(2) N(1) -50.0(9) yes
N(1) C(3) C(4) S(2) 57.6(9) yes
S(2) C(5) C(6) S(3) 50.2(10) yes
S(3) C(7) C(8) N(2) 54.3(10) yes
N(2) C(9) C(10) S(4) -49.9(11) yes
S(4) C(11) C(12) S(1) 38.0(10) yes
